data_2202533
loop_
_publ_author_name
'Barnes, John C.  '

_publ_section_title
;
 Benzylammonium hydrogen oxalate hemihydrate
;
_journal_issue 7
_journal_name_full 'Acta Crystallographica Section E'
_journal_page_first o931
_journal_page_last o933
_journal_paper_doi 10.1107/S1600536803012303
_journal_volume 59
_journal_year 2003
_chemical_formula_moiety 'C7 H10 N + , C2 H O4 - , 0.5H2 O'
_chemical_formula_sum 'C9 H12 N O4.5'
_chemical_formula_weight 206.20
_chemical_name_systematic
;
 Benzylammonium hydrogen oxalate hemihydrate
;
_space_group_IT_number 15
_symmetry_cell_setting monoclinic
_symmetry_space_group_name_Hall '-C 2yc'
_symmetry_space_group_name_H-M 'C 1 2/c 1'
_atom_sites_solution_hydrogens mixed
_atom_sites_solution_primary direct
_atom_sites_solution_secondary difmap
_audit_creation_method SHELXL-97
_cell_angle_alpha 90.00
_cell_angle_beta 96.830(2)
_cell_angle_gamma 90.00
_cell_formula_units_Z 8
_cell_length_a 21.7449(7)
_cell_length_b 5.6370(2)
_cell_length_c 16.4499(5)
_cell_measurement_reflns_used 7634
_cell_measurement_temperature 120(2)
_cell_measurement_theta_max 27.48
_cell_measurement_theta_min 2.91
_cell_volume 2002.05(11)
_computing_cell_refinement 'DENZO and COLLECT'
_computing_data_collection
;
 DENZO (Otwinowski and Minor, 1997)
  COLLECT (Hooft, 1998)
;
_computing_data_reduction 'DENZO and COLLECT'
_computing_molecular_graphics 'PLATON (Spek, 1999)'
_computing_structure_refinement 'SHELXL97 (Sheldrick, 1997)'
_computing_structure_solution 'SHELXS97 (Sheldrick, 1990)'
_diffrn_ambient_temperature 120(2)
_diffrn_detector_area_resol_mean 9.091
_diffrn_measured_fraction_theta_full 0.992
_diffrn_measured_fraction_theta_max 0.992
_diffrn_measurement_device_type 'Enraf Nonius KappaCCD area-detector diffractometer'
_diffrn_measurement_method '\f and \w scans to fill Ewald sphere'
_diffrn_radiation_monochromator graphite
_diffrn_radiation_source 'Enraf Nonius FR591 rotating anode'
_diffrn_radiation_type MoK\a
_diffrn_radiation_wavelength 0.71073
_diffrn_reflns_av_R_equivalents 0.0500
_diffrn_reflns_av_sigmaI/netI 0.0367
_diffrn_reflns_limit_h_max 28
_diffrn_reflns_limit_h_min -28
_diffrn_reflns_limit_k_max 7
_diffrn_reflns_limit_k_min -7
_diffrn_reflns_limit_l_max 20
_diffrn_reflns_limit_l_min -21
_diffrn_reflns_number 10464
_diffrn_reflns_theta_full 27.46
_diffrn_reflns_theta_max 27.46
_diffrn_reflns_theta_min 3.30
_diffrn_standards_number 0
_exptl_absorpt_coefficient_mu 0.111
_exptl_absorpt_correction_type none
_exptl_crystal_colour colourless
_exptl_crystal_density_diffrn 1.368
_exptl_crystal_density_method 'not measured'
_exptl_crystal_description block
_exptl_crystal_F_000 872
_exptl_crystal_size_max 0.25
_exptl_crystal_size_mid 0.20
_exptl_crystal_size_min 0.07
_refine_diff_density_max 0.267
_refine_diff_density_min -0.178
_refine_ls_extinction_method none
_refine_ls_goodness_of_fit_ref 1.028
_refine_ls_hydrogen_treatment mixed
_refine_ls_matrix_type full
_refine_ls_number_parameters 152
_refine_ls_number_reflns 2284
_refine_ls_number_restraints 0
_refine_ls_restrained_S_all 1.028
_refine_ls_R_factor_all 0.0438
_refine_ls_R_factor_gt 0.0367
_refine_ls_shift/su_max 0.032
_refine_ls_shift/su_mean 0.004
_refine_ls_structure_factor_coef Fsqd
_refine_ls_weighting_details 'calc w = 1/[\s^2^(Fo^2^)+(0.0425P)^2^+0.7396P] where P = (Fo^2^+2Fc^2^)/3'
_refine_ls_weighting_scheme calc
_refine_ls_wR_factor_gt 0.0900
_refine_ls_wR_factor_ref 0.0947
_reflns_number_gt 1964
_reflns_number_total 2284
_reflns_threshold_expression I>2\s(I)
_cod_data_source_file cm6043.cif
_cod_data_source_block I
_cod_original_sg_symbol_H-M 'C 2/c'
_cod_original_formula_sum 'C9 H12 N O4.50'
_cod_database_code 2202533
_cod_database_fobs_code 2202533

loop_
_symmetry_equiv_pos_as_xyz
'x, y, z'
'x, -y, z+1/2'
'x+1/2, y+1/2, z'
'x+1/2, -y+1/2, z+1/2'
'-x, -y, -z'
'-x, y, -z-1/2'
'-x+1/2, -y+1/2, -z'
'-x+1/2, y+1/2, -z-1/2'

loop_
_atom_site_label
_atom_site_fract_x
_atom_site_fract_y
_atom_site_fract_z
_atom_site_U_iso_or_equiv
_atom_site_adp_type
_atom_site_calc_flag
_atom_site_refinement_flags
_atom_site_occupancy
_atom_site_disorder_assembly
_atom_site_disorder_group
_atom_site_type_symbol
C1 0.33161(5) 0.3924(2) 0.15648(7) 0.0322(3) Uani d . 1 . . C
C2 0.32992(6) 0.1873(2) 0.20291(8) 0.0366(3) Uani d . 1 . . C
H2 0.3642 0.1478 0.2419 0.048 Uiso calc R 1 . . H
C3 0.27849(6) 0.0396(3) 0.19281(9) 0.0445(3) Uani d . 1 . . C
H3 0.2779 -0.1015 0.2243 0.058 Uiso calc R 1 . . H
C4 0.22798(6) 0.0977(3) 0.13699(9) 0.0484(4) Uani d . 1 . . C
H4 0.1928 -0.0036 0.1301 0.063 Uiso calc R 1 . . H
C5 0.22881(6) 0.3028(3) 0.09144(9) 0.0492(4) Uani d . 1 . . C
H5 0.1940 0.3436 0.0536 0.064 Uiso calc R 1 . . H
C6 0.28047(6) 0.4499(3) 0.10082(8) 0.0404(3) Uani d . 1 . . C
H6 0.2809 0.5906 0.0691 0.053 Uiso calc R 1 . . H
C7 0.38771(6) 0.5506(2) 0.16610(7) 0.0344(3) Uani d . 1 . . C
H7A 0.3787 0.6975 0.1339 0.045 Uiso calc R 1 . . H
H7B 0.3975 0.5956 0.2244 0.045 Uiso calc R 1 . . H
N8 0.44239(5) 0.42839(19) 0.13769(6) 0.0312(2) Uani d . 1 . . N
H81 0.4763(7) 0.530(3) 0.1401(9) 0.044(4) Uiso d . 1 . . H
H82 0.4534(7) 0.300(3) 0.1719(9) 0.041(4) Uiso d . 1 . . H
H83 0.4344(7) 0.385(3) 0.0840(10) 0.040(4) Uiso d . 1 . . H
C9 0.56256(5) 0.77299(19) 0.08150(6) 0.0261(2) Uani d . 1 . . C
C10 0.56944(5) 1.02345(19) 0.04495(7) 0.0269(2) Uani d . 1 . . C
O11 0.54592(4) 0.75476(14) 0.15112(4) 0.0311(2) Uani d . 1 . . O
O12 0.57374(4) 0.60458(14) 0.03539(5) 0.0332(2) Uani d . 1 . . O
O13 0.57319(4) 1.05086(15) -0.02692(5) 0.0374(2) Uani d . 1 . . O
O14 0.56921(4) 1.19256(14) 0.09960(5) 0.0339(2) Uani d . 1 . . O
H14 0.5718(8) 1.343(4) 0.0761(11) 0.066(5) Uiso d . 1 . . H
O15 0.5000 1.0903(2) 0.2500 0.0336(3) Uani d S 1 . . O
H15 0.5163(8) 0.994(3) 0.2160(10) 0.058(5) Uiso d . 1 . . H

loop_
_atom_site_aniso_label
_atom_site_aniso_U_11
_atom_site_aniso_U_22
_atom_site_aniso_U_33
_atom_site_aniso_U_12
_atom_site_aniso_U_13
_atom_site_aniso_U_23
C1 0.0326(6) 0.0334(6) 0.0315(6) 0.0008(5) 0.0080(5) -0.0044(5)
C2 0.0335(6) 0.0367(7) 0.0404(6) 0.0019(5) 0.0083(5) 0.0006(5)
C3 0.0433(7) 0.0378(7) 0.0553(8) -0.0039(6) 0.0182(6) -0.0019(6)
C4 0.0350(7) 0.0541(9) 0.0578(8) -0.0097(6) 0.0125(6) -0.0139(7)
C5 0.0338(7) 0.0684(10) 0.0445(7) 0.0010(6) 0.0009(5) -0.0082(7)
C6 0.0390(7) 0.0460(7) 0.0361(6) 0.0031(5) 0.0043(5) 0.0012(6)
C7 0.0364(6) 0.0317(6) 0.0359(6) -0.0018(5) 0.0079(5) -0.0032(5)
N8 0.0316(5) 0.0328(5) 0.0296(5) -0.0039(4) 0.0049(4) 0.0001(4)
C9 0.0269(5) 0.0231(5) 0.0282(5) -0.0010(4) 0.0021(4) 0.0020(4)
C10 0.0264(5) 0.0241(5) 0.0300(5) -0.0010(4) 0.0032(4) 0.0003(4)
O11 0.0390(4) 0.0264(4) 0.0287(4) -0.0010(3) 0.0073(3) 0.0018(3)
O12 0.0458(5) 0.0228(4) 0.0318(4) -0.0002(3) 0.0078(3) -0.0008(3)
O13 0.0527(5) 0.0308(4) 0.0299(4) -0.0022(4) 0.0099(4) 0.0027(3)
O14 0.0489(5) 0.0216(4) 0.0319(4) -0.0018(3) 0.0075(4) 0.0002(3)
O15 0.0402(7) 0.0301(6) 0.0321(6) 0.000 0.0109(5) 0.000

loop_
_atom_type_symbol
_atom_type_description
_atom_type_scat_dispersion_real
_atom_type_scat_dispersion_imag
_atom_type_scat_source
C C 0.0033 0.0016 'International Tables Vol C Tables 4.2.6.8 and 6.1.1.4'
H H 0.0000 0.0000 'International Tables Vol C Tables 4.2.6.8 and 6.1.1.4'
N N 0.0061 0.0033 'International Tables Vol C Tables 4.2.6.8 and 6.1.1.4'
O O 0.0106 0.0060 'International Tables Vol C Tables 4.2.6.8 and 6.1.1.4'

loop_
_geom_angle_atom_site_label_1
_geom_angle_atom_site_label_2
_geom_angle_atom_site_label_3
_geom_angle
_geom_angle_publ_flag
C2 C1 C6 118.96(11) ?
C2 C1 C7 120.66(11) ?
C6 C1 C7 120.37(11) ?
C3 C2 C1 120.48(12) ?
C3 C2 H2 119.8 ?
C1 C2 H2 119.8 ?
C4 C3 C2 120.13(13) ?
C4 C3 H3 119.9 ?
C2 C3 H3 119.9 ?
C5 C4 C3 119.86(13) ?
C5 C4 H4 120.1 ?
C3 C4 H4 120.1 ?
C4 C5 C6 120.17(13) ?
C4 C5 H5 119.9 ?
C6 C5 H5 119.9 ?
C5 C6 C1 120.39(13) ?
C5 C6 H6 119.8 ?
C1 C6 H6 119.8 ?
N8 C7 C1 111.03(10) ?
N8 C7 H7A 109.4 ?
C1 C7 H7A 109.4 ?
N8 C7 H7B 109.4 ?
C1 C7 H7B 109.4 ?
H7A C7 H7B 108.0 ?
C7 N8 H81 110.9(9) ?
C7 N8 H82 109.0(9) ?
H81 N8 H82 108.1(13) ?
C7 N8 H83 111.0(9) ?
H81 N8 H83 105.3(13) ?
H82 N8 H83 112.5(14) ?
O11 C9 O12 126.21(10) yes
O11 C9 C10 118.96(9) yes
O12 C9 C10 114.82(9) yes
O13 C10 O14 125.88(10) yes
O13 C10 C9 121.26(10) yes
O14 C10 C9 112.84(9) yes
C10 O14 H14 111.8(11) ?

loop_
_geom_bond_atom_site_label_1
_geom_bond_atom_site_label_2
_geom_bond_site_symmetry_2
_geom_bond_distance
_geom_bond_publ_flag
C1 C2 . 1.3886(17) ?
C1 C6 . 1.3921(18) ?
C1 C7 . 1.5040(17) ?
C2 C3 . 1.3882(19) ?
C2 H2 . 0.9500 ?
C3 C4 . 1.384(2) ?
C3 H3 . 0.9500 ?
C4 C5 . 1.379(2) ?
C4 H4 . 0.9500 ?
C5 C6 . 1.390(2) ?
C5 H5 . 0.9500 ?
C6 H6 . 0.9500 ?
C7 N8 . 1.4961(15) yes
C7 H7A . 0.9900 ?
C7 H7B . 0.9900 ?
N8 H81 . 0.933(17) ?
N8 H82 . 0.930(16) ?
N8 H83 . 0.912(15) ?
C9 O11 . 1.2457(13) yes
C9 O12 . 1.2567(13) yes
C9 C10 . 1.5487(15) yes
C10 O13 . 1.2046(13) yes
C10 O14 . 1.3109(13) yes
O14 H14 . 0.94(2) ?
O15 H15 . 0.882(17) ?

loop_
_geom_hbond_atom_site_label_D
_geom_hbond_atom_site_label_H
_geom_hbond_atom_site_label_A
_geom_hbond_site_symmetry_A
_geom_hbond_distance_DH
_geom_hbond_distance_HA
_geom_hbond_distance_DA
_geom_hbond_angle_DHA
_geom_hbond_publ_flag
N8 H81 O11 . 0.933(17) 1.964(17) 2.8955(13) 176.3(14) yes
N8 H82 O15 1_545 0.930(16) 1.941(16) 2.8397(14) 161.9(13) yes
N8 H83 O12 5_665 0.912(15) 1.952(16) 2.8331(13) 161.8(14) yes
O14 H14 O12 1_565 0.94(2) 1.62(2) 2.5583(11) 178.0(17) yes
O15 H15 O11 . 0.882(17) 1.881(17) 2.7580(12) 172.1(17) yes

loop_
_geom_torsion_atom_site_label_1
_geom_torsion_atom_site_label_2
_geom_torsion_atom_site_label_3
_geom_torsion_atom_site_label_4
_geom_torsion
_geom_torsion_publ_flag
C2 C1 C7 N8 66.48(14) yes
O11 C9 C10 O13 -165.04(10) yes

loop_
_cod_related_entry_id
_cod_related_entry_database
_cod_related_entry_code
1 ChemSpider 21131670
